data_7216228
loop_
_publ_author_name
'Hua, Ji-Ai'
'Zhao, Yue'
'Liu, Qing'
'Zhao, Dan'
'Chen, Kai'
'Sun, Wei-Yin'

_publ_section_title
;
 Zinc(ii) coordination polymers with substituted benzenedicarboxylate and
 tripodal imidazole ligands: syntheses, structures and properties
;
_journal_issue 32
_journal_name_full CrystEngComm
_journal_page_first 7536
_journal_paper_doi 10.1039/C4CE00835A
_journal_volume 16
_journal_year 2014
_chemical_formula_moiety '[Zn5(C15H12N6)2(C8H5NO4)4(OH)2](H2O)'
_chemical_formula_sum 'C62 H48 N16 O19 Zn5'
_chemical_formula_weight 1648.01
_chemical_name_systematic
; 
 ? 
;
_space_group_IT_number 2
_symmetry_cell_setting triclinic
_symmetry_space_group_name_Hall '-P 1'
_symmetry_space_group_name_H-M 'P -1'
_atom_sites_solution_hydrogens geom
_atom_sites_solution_primary direct
_atom_sites_solution_secondary difmap
_audit_creation_method SHELXL-97
_cell_angle_alpha 99.419(3)
_cell_angle_beta 96.191(3)
_cell_angle_gamma 117.938(3)
_cell_formula_units_Z 1
_cell_length_a 11.539(3)
_cell_length_b 11.562(3)
_cell_length_c 14.283(3)
_cell_measurement_reflns_used 3130
_cell_measurement_temperature 293(2)
_cell_measurement_theta_max 25.60
_cell_measurement_theta_min 2.26
_cell_volume 1623.1(7)
_computing_cell_refinement 'Bruker SMART'
_computing_data_collection 'Bruker SMART'
_computing_data_reduction 'Bruker SAINT'
_computing_molecular_graphics 'Bruker SHELXTL'
_computing_publication_material 'Bruker SHELXTL'
_computing_structure_refinement 'SHELXL-97 (Sheldrick, 2008)'
_computing_structure_solution 'SHELXS-97 (Sheldrick, 2008)'
_diffrn_ambient_temperature 293(2)
_diffrn_measured_fraction_theta_full 0.983
_diffrn_measured_fraction_theta_max 0.983
_diffrn_measurement_device_type 'CCD area detector'
_diffrn_measurement_method 'phi and omega scans'
_diffrn_radiation_monochromator graphite
_diffrn_radiation_source 'fine-focus sealed tube'
_diffrn_radiation_type MoK\a
_diffrn_radiation_wavelength 0.71073
_diffrn_reflns_av_R_equivalents 0.0675
_diffrn_reflns_av_sigmaI/netI 0.0924
_diffrn_reflns_limit_h_max 13
_diffrn_reflns_limit_h_min -13
_diffrn_reflns_limit_k_max 13
_diffrn_reflns_limit_k_min -13
_diffrn_reflns_limit_l_max 16
_diffrn_reflns_limit_l_min -16
_diffrn_reflns_number 11637
_diffrn_reflns_theta_full 25.01
_diffrn_reflns_theta_max 25.01
_diffrn_reflns_theta_min 1.48
_exptl_absorpt_coefficient_mu 1.908
_exptl_absorpt_correction_T_max 0.7015
_exptl_absorpt_correction_T_min 0.5983
_exptl_absorpt_correction_type multi-scan
_exptl_absorpt_process_details sadabs
_exptl_crystal_colour yellow
_exptl_crystal_density_diffrn 1.686
_exptl_crystal_density_method 'not measured'
_exptl_crystal_description block
_exptl_crystal_F_000 834
_exptl_crystal_size_max 0.30
_exptl_crystal_size_mid 0.30
_exptl_crystal_size_min 0.20
_refine_diff_density_max 0.984
_refine_diff_density_min -1.436
_refine_diff_density_rms 0.126
_refine_ls_extinction_method none
_refine_ls_goodness_of_fit_ref 1.019
_refine_ls_hydrogen_treatment constr
_refine_ls_matrix_type full
_refine_ls_number_parameters 476
_refine_ls_number_reflns 5614
_refine_ls_number_restraints 7
_refine_ls_restrained_S_all 1.021
_refine_ls_R_factor_all 0.0896
_refine_ls_R_factor_gt 0.0663
_refine_ls_shift/su_max 0.001
_refine_ls_shift/su_mean 0.000
_refine_ls_structure_factor_coef Fsqd
_refine_ls_weighting_details 'calc w=1/[\s^2^(Fo^2^)+(0.1221P)^2^+0.7683P] where P=(Fo^2^+2Fc^2^)/3'
_refine_ls_weighting_scheme calc
_refine_ls_wR_factor_gt 0.1852
_refine_ls_wR_factor_ref 0.2045
_reflns_number_gt 4081
_reflns_number_total 5614
_reflns_threshold_expression >2sigma(I)
_cod_data_source_file c4ce00835a2.cif
_cod_data_source_block 1
_cod_depositor_comments
;
The following automatic conversions were performed:

'_symmetry_cell_setting' value 'Triclinic' changed to 'triclinic'
according to
/usr/data/users/saulius/crontab/automatic-downloads/rss-feeds/RSC/lib/dictionaries/cif_core.dic
dictionary named 'cif_core.dic' version 2.4.2 from 2011-04-26.

Automatic conversion script
Id: cif_fix_values 2281 2013-09-26 08:29:07Z andrius 

 Adding full bibliography for 7216228--7216231.cif.
;
_cod_original_cell_volume 1623.2(6)
_cod_original_sg_symbol_H-M P-1
_cod_database_code 7216228

loop_
_symmetry_equiv_pos_as_xyz
'x, y, z'
'-x, -y, -z'

loop_
_atom_site_label
_atom_site_type_symbol
_atom_site_fract_x
_atom_site_fract_y
_atom_site_fract_z
_atom_site_U_iso_or_equiv
_atom_site_adp_type
_atom_site_occupancy
_atom_site_symmetry_multiplicity
_atom_site_calc_flag
_atom_site_refinement_flags
_atom_site_disorder_assembly
_atom_site_disorder_group
Zn1 Zn 0.77670(6) 0.99036(7) 0.56524(5) 0.0385(2) Uani 1 1 d . . .
Zn2 Zn 1.01766(6) 0.25901(7) 0.94776(5) 0.0434(3) Uani 1 1 d . . .
Zn3 Zn 0.97769(19) -0.03174(15) 0.98117(13) 0.0410(5) Uani 0.50 1 d P . .
C1 C 1.0737(5) 0.7371(6) 0.7402(4) 0.0371(13) Uani 1 1 d . . .
H1 H 0.9864 0.7100 0.7479 0.045 Uiso 1 1 calc R . .
C2 C 1.1441(5) 0.8515(6) 0.7093(4) 0.0351(12) Uani 1 1 d . . .
C3 C 1.2777(5) 0.8972(6) 0.7015(4) 0.0353(12) Uani 1 1 d . . .
H3 H 1.3262 0.9762 0.6819 0.042 Uiso 1 1 calc R . .
C4 C 1.3347(5) 0.8220(6) 0.7236(4) 0.0332(12) Uani 1 1 d . . .
C5 C 1.2646(5) 0.7023(6) 0.7522(4) 0.0370(13) Uani 1 1 d . . .
H5 H 1.3044 0.6515 0.7656 0.044 Uiso 1 1 calc R . .
C6 C 1.1332(5) 0.6623(6) 0.7599(4) 0.0346(12) Uani 1 1 d . . .
C7 C 0.9597(5) 0.8860(6) 0.6405(4) 0.0396(13) Uani 1 1 d . . .
H7 H 0.8950 0.7953 0.6179 0.048 Uiso 1 1 calc R . .
C8 C 1.0602(6) 1.1025(6) 0.6724(5) 0.0422(14) Uani 1 1 d . . .
H8 H 1.0762 1.1899 0.6755 0.051 Uiso 1 1 calc R . .
C9 C 1.1513(6) 1.0700(6) 0.7094(5) 0.0436(14) Uani 1 1 d . . .
H9 H 1.2397 1.1294 0.7420 0.052 Uiso 1 1 calc R . .
C10 C 0.9247(6) 0.4470(6) 0.7525(5) 0.0493(16) Uani 1 1 d . . .
H10 H 0.8653 0.4549 0.7081 0.059 Uiso 1 1 calc R . .
C11 C 0.8963(6) 0.3446(7) 0.7937(5) 0.0513(16) Uani 1 1 d . . .
H11 H 0.8129 0.2671 0.7820 0.062 Uiso 1 1 calc R . .
C12 C 1.1044(6) 0.4893(6) 0.8511(5) 0.0494(16) Uani 1 1 d . . .
H12 H 1.1922 0.5331 0.8866 0.059 Uiso 1 1 calc R . .
C13 C 1.5688(6) 0.8735(7) 0.7833(5) 0.0492(16) Uani 1 1 d . . .
H13 H 1.5570 0.8432 0.8398 0.059 Uiso 1 1 calc R . .
C14 C 1.6848(6) 0.9303(7) 0.7523(5) 0.0495(16) Uani 1 1 d . . .
H14 H 1.7681 0.9495 0.7854 0.059 Uiso 1 1 calc R . .
C15 C 1.5306(6) 0.9181(6) 0.6441(5) 0.0444(15) Uani 1 1 d . . .
H15 H 1.4856 0.9246 0.5889 0.053 Uiso 1 1 calc R . .
C16 C 0.6275(7) 0.7558(8) 0.4358(5) 0.0606(19) Uani 1 1 d . E .
C17 C 0.2067(7) 0.3455(8) 0.1117(5) 0.0572(17) Uani 1 1 d . . .
C18 C 0.4685(8) 0.6849(9) 0.2757(6) 0.073(2) Uani 1 1 d . E .
H18 H 0.4995 0.7757 0.2778 0.088 Uiso 1 1 calc R . .
C19 C 0.3718(8) 0.5892(9) 0.1993(6) 0.068(2) Uani 1 1 d D . .
H19A H 0.3395 0.6170 0.1474 0.082 Uiso 0.50 1 d PR A 2
C20 C 0.3188(7) 0.4528(8) 0.1936(6) 0.0585(18) Uani 1 1 d . E .
C21 C 0.3673(9) 0.4148(9) 0.2695(6) 0.080(3) Uani 1 1 d . . .
H21 H 0.3320 0.3241 0.2697 0.096 Uiso 1 1 calc R E .
C22 C 0.4714(9) 0.5166(10) 0.3464(7) 0.094(3) Uani 1 1 d . E .
H22A H 0.5082 0.4905 0.3971 0.113 Uiso 0.50 1 d PR B 2
C23 C 0.5217(8) 0.6498(8) 0.3503(6) 0.065(2) Uani 1 1 d . . .
C24 C 0.8257(6) 1.2372(6) 0.5330(4) 0.0408(14) Uani 1 1 d . E .
C25 C 0.9166(6) 1.3749(6) 0.5170(4) 0.0400(13) Uani 1 1 d . . .
C26 C 0.8642(6) 1.4561(7) 0.4962(5) 0.0462(15) Uani 1 1 d . . .
H26A H 0.7707 1.4266 0.4933 0.055 Uiso 0.50 1 d PR C 2
C27 C 0.9488(6) 1.5814(6) 0.4794(5) 0.0429(14) Uani 1 1 d . . .
H27 H 0.9141 1.6362 0.4656 0.051 Uiso 1 1 calc R . .
C28 C 0.7829(6) 0.0932(6) 1.0114(5) 0.0446(14) Uani 1 1 d . . .
C29 C 0.5813(6) 0.1205(6) 0.9787(5) 0.0464(15) Uani 1 1 d . . .
H29 H 0.6362 0.2016 0.9637 0.056 Uiso 1 1 calc R . .
C30 C 0.6387(6) 0.0473(6) 1.0111(4) 0.0409(14) Uani 1 1 d . . .
C31 C 0.5555(6) -0.0758(7) 1.0318(5) 0.0467(15) Uani 1 1 d . . .
H31A H 0.5921 -0.1288 1.0530 0.056 Uiso 0.50 1 d PR D 2
N1 N 0.9404(5) 0.9865(5) 0.6296(4) 0.0398(11) Uani 1 1 d . . .
N2 N 1.0864(5) 0.9317(5) 0.6889(3) 0.0362(11) Uani 1 1 d . . .
N3 N 1.6588(4) 0.9555(5) 0.6622(4) 0.0391(11) Uani 1 1 d . . .
N4 N 1.4726(4) 0.8687(5) 0.7168(3) 0.0338(10) Uani 1 1 d . . .
N5 N 1.0101(5) 0.3713(5) 0.8568(4) 0.0466(13) Uani 1 1 d . . .
N6 N 1.0576(4) 0.5384(5) 0.7874(3) 0.0372(11) Uani 1 1 d . . .
N8 N 0.3570(15) 0.6388(14) 0.1154(9) 0.088 Uani 0.50 1 d PD E 1
H8A H 0.3569 0.5796 0.0669 0.132 Uiso 0.50 1 d PR E 1
H8C H 0.2792 0.6382 0.1050 0.132 Uiso 0.50 1 d PR E 1
N8' N 0.5369(12) 0.4609(13) 0.4018(10) 0.067 Uani 0.50 1 d P E 1
H8'A H 0.6128 0.4726 0.3846 0.101 Uiso 0.50 1 d PR E 1
H8'B H 0.5549 0.5049 0.4634 0.101 Uiso 0.50 1 d PR E 1
N9 N 0.6036(13) -0.1592(14) 1.0569(11) 0.076(4) Uani 0.50 1 d P . .
H9A H 0.5493 -0.2443 1.0236 0.114 Uiso 0.50 1 d PR . .
H9B H 0.6078 -0.1541 1.1201 0.114 Uiso 0.50 1 d PR . .
O1 O 0.6550(5) 0.8760(6) 0.4403(4) 0.0683(14) Uani 1 1 d . . .
O2 O 0.6760(7) 0.7232(6) 0.4999(5) 0.098(2) Uani 1 1 d . . .
O3 O 0.1798(6) 0.3849(6) 0.0427(5) 0.0854(18) Uani 1 1 d . . .
O4 O 0.1516(6) 0.2244(6) 0.1178(4) 0.0822(17) Uani 1 1 d . . .
O5 O 0.8845(4) 1.1680(4) 0.5445(4) 0.0564(12) Uani 1 1 d . . .
O6 O 0.7094(4) 1.2001(5) 0.5377(4) 0.0551(12) Uani 1 1 d . . .
O7 O 0.8503(4) 0.2073(4) 0.9915(3) 0.0512(11) Uani 1 1 d . . .
O8 O 0.8291(4) 0.0202(5) 1.0300(4) 0.0619(14) Uani 1 1 d . . .
O9 O 1.0113(5) 0.0919(4) 0.8995(3) 0.0493(11) Uani 1 1 d . . .
H9D H 1.0247 0.0699 0.8353 0.059 Uiso 1 1 d R . .
N7 N 0.7311(13) 1.4321(15) 0.4973(13) 0.086(4) Uani 0.50 1 d P . .
H7A H 0.7194 1.4423 0.5580 0.128 Uiso 0.50 1 d PR . .
H7B H 0.6738 1.3478 0.4637 0.128 Uiso 0.50 1 d PR . .
O1W O 0.410(2) 0.543(2) 0.9217(19) 0.175(8) Uani 0.50 1 d PU . .

loop_
_atom_site_aniso_label
_atom_site_aniso_U_11
_atom_site_aniso_U_22
_atom_site_aniso_U_33
_atom_site_aniso_U_23
_atom_site_aniso_U_13
_atom_site_aniso_U_12
Zn1 0.0291(4) 0.0428(4) 0.0466(4) 0.0177(3) 0.0116(3) 0.0173(3)
Zn2 0.0324(4) 0.0388(4) 0.0581(5) 0.0207(3) 0.0146(3) 0.0130(3)
Zn3 0.0399(14) 0.0445(14) 0.0468(14) 0.0208(10) 0.0114(10) 0.0238(11)
C1 0.030(3) 0.048(3) 0.040(3) 0.018(3) 0.016(2) 0.020(3)
C2 0.032(3) 0.047(3) 0.036(3) 0.013(3) 0.013(2) 0.025(3)
C3 0.034(3) 0.042(3) 0.040(3) 0.018(3) 0.017(2) 0.022(2)
C4 0.026(3) 0.044(3) 0.034(3) 0.012(2) 0.011(2) 0.020(2)
C5 0.033(3) 0.043(3) 0.044(3) 0.017(3) 0.013(3) 0.024(3)
C6 0.033(3) 0.038(3) 0.034(3) 0.013(2) 0.011(2) 0.017(2)
C7 0.029(3) 0.040(3) 0.053(4) 0.012(3) 0.014(3) 0.018(2)
C8 0.032(3) 0.038(3) 0.061(4) 0.014(3) 0.012(3) 0.019(3)
C9 0.033(3) 0.038(3) 0.057(4) 0.014(3) 0.010(3) 0.014(3)
C10 0.038(3) 0.054(4) 0.046(4) 0.020(3) 0.006(3) 0.013(3)
C11 0.038(3) 0.052(4) 0.052(4) 0.021(3) 0.004(3) 0.011(3)
C12 0.031(3) 0.047(3) 0.067(4) 0.030(3) 0.008(3) 0.012(3)
C13 0.040(3) 0.073(4) 0.038(3) 0.024(3) 0.012(3) 0.027(3)
C14 0.033(3) 0.070(4) 0.044(4) 0.018(3) 0.004(3) 0.024(3)
C15 0.031(3) 0.059(4) 0.052(4) 0.026(3) 0.012(3) 0.024(3)
C16 0.053(4) 0.062(5) 0.048(4) 0.016(4) 0.009(3) 0.013(4)
C17 0.053(4) 0.060(4) 0.053(4) 0.006(4) 0.010(3) 0.026(4)
C18 0.067(5) 0.061(5) 0.082(6) 0.011(4) 0.001(4) 0.029(4)
C19 0.056(5) 0.077(5) 0.068(5) 0.019(4) -0.002(4) 0.035(4)
C20 0.043(4) 0.065(5) 0.062(5) 0.014(4) 0.007(3) 0.024(3)
C21 0.079(6) 0.072(5) 0.067(5) 0.019(4) -0.004(5) 0.024(5)
C22 0.077(6) 0.086(6) 0.070(6) 0.027(5) -0.027(5) 0.008(5)
C23 0.055(4) 0.065(5) 0.056(4) 0.011(4) -0.002(4) 0.018(4)
C24 0.038(3) 0.047(3) 0.042(3) 0.016(3) 0.009(3) 0.023(3)
C25 0.038(3) 0.043(3) 0.042(3) 0.018(3) 0.009(3) 0.019(3)
C26 0.040(3) 0.055(4) 0.051(4) 0.020(3) 0.013(3) 0.026(3)
C27 0.039(3) 0.046(3) 0.051(4) 0.017(3) 0.009(3) 0.025(3)
C28 0.030(3) 0.055(4) 0.054(4) 0.020(3) 0.016(3) 0.022(3)
C29 0.037(3) 0.049(3) 0.060(4) 0.028(3) 0.021(3) 0.020(3)
C30 0.035(3) 0.050(3) 0.043(3) 0.015(3) 0.016(3) 0.023(3)
C31 0.044(4) 0.060(4) 0.057(4) 0.033(3) 0.024(3) 0.033(3)
N1 0.035(3) 0.045(3) 0.052(3) 0.019(2) 0.018(2) 0.026(2)
N2 0.037(3) 0.045(3) 0.040(3) 0.015(2) 0.017(2) 0.028(2)
N3 0.025(2) 0.046(3) 0.048(3) 0.019(2) 0.009(2) 0.016(2)
N4 0.029(2) 0.044(3) 0.037(3) 0.016(2) 0.012(2) 0.021(2)
N5 0.036(3) 0.042(3) 0.061(3) 0.023(3) 0.014(2) 0.015(2)
N6 0.031(2) 0.042(3) 0.044(3) 0.021(2) 0.015(2) 0.018(2)
N8 0.078 0.080 0.067 0.021 -0.019 0.014
N8' 0.054 0.072 0.070 0.014 -0.003 0.031
N9 0.069(9) 0.075(9) 0.100(11) 0.038(8) 0.022(8) 0.042(7)
O1 0.060(3) 0.066(3) 0.055(3) 0.008(3) 0.012(2) 0.013(3)
O2 0.096(5) 0.077(4) 0.078(4) 0.011(3) -0.018(4) 0.019(3)
O3 0.072(4) 0.076(4) 0.083(4) 0.020(3) -0.021(3) 0.024(3)
O4 0.068(4) 0.082(4) 0.066(4) 0.016(3) 0.006(3) 0.016(3)
O5 0.044(3) 0.049(3) 0.081(3) 0.032(2) 0.018(2) 0.021(2)
O6 0.035(2) 0.054(3) 0.068(3) 0.026(2) 0.006(2) 0.014(2)
O7 0.038(2) 0.051(3) 0.073(3) 0.026(2) 0.026(2) 0.023(2)
O8 0.047(3) 0.084(3) 0.090(4) 0.056(3) 0.038(3) 0.045(3)
O9 0.065(3) 0.058(3) 0.043(2) 0.023(2) 0.020(2) 0.040(2)
N7 0.047(7) 0.091(10) 0.113(12) 0.033(9) 0.022(8) 0.025(7)
O1W 0.152(11) 0.178(11) 0.214(12) 0.041(9) 0.021(8) 0.101(9)

loop_
_atom_type_symbol
_atom_type_description
_atom_type_scat_dispersion_real
_atom_type_scat_dispersion_imag
_atom_type_scat_source
C C 0.0033 0.0016 'International Tables Vol C Tables 4.2.6.8 and 6.1.1.4'
H H 0.0000 0.0000 'International Tables Vol C Tables 4.2.6.8 and 6.1.1.4'
N N 0.0061 0.0033 'International Tables Vol C Tables 4.2.6.8 and 6.1.1.4'
O O 0.0106 0.0060 'International Tables Vol C Tables 4.2.6.8 and 6.1.1.4'
Zn Zn 0.2839 1.4301 'International Tables Vol C Tables 4.2.6.8 and 6.1.1.4'

loop_
_geom_angle_atom_site_label_1
_geom_angle_atom_site_label_2
_geom_angle_atom_site_label_3
_geom_angle
_geom_angle_site_symmetry_1
_geom_angle_site_symmetry_3
O5 Zn1 O1 106.6(2) . .
O5 Zn1 N3 122.9(2) . 1_455
O1 Zn1 N3 104.8(2) . 1_455
O5 Zn1 N1 92.62(19) . .
O1 Zn1 N1 127.1(2) . .
N3 Zn1 N1 104.62(19) 1_455 .
O9 Zn2 O3 112.4(2) . 1_656
O9 Zn2 O7 104.23(19) . .
O3 Zn2 O7 116.2(3) 1_656 .
O9 Zn2 N5 120.2(2) . .
O3 Zn2 N5 102.2(2) 1_656 .
O7 Zn2 N5 101.7(2) . .
O9 Zn2 Zn3 39.94(13) . 2_757
O3 Zn2 Zn3 89.55(18) 1_656 2_757
O7 Zn2 Zn3 86.90(13) . 2_757
N5 Zn2 Zn3 160.16(17) . 2_757
Zn3 Zn3 O9 81.9(3) 2_757 .
Zn3 Zn3 O9 76.0(3) 2_757 2_757
O9 Zn3 O9 157.96(8) . 2_757
Zn3 Zn3 O4 175.0(4) 2_757 2_656
O9 Zn3 O4 103.1(2) . 2_656
O9 Zn3 O4 98.9(2) 2_757 2_656
Zn3 Zn3 O8 81.2(4) 2_757 2_757
O9 Zn3 O8 89.01(19) . 2_757
O9 Zn3 O8 87.7(2) 2_757 2_757
O4 Zn3 O8 98.5(2) 2_656 2_757
Zn3 Zn3 O8 79.4(4) 2_757 .
O9 Zn3 O8 88.28(19) . .
O9 Zn3 O8 87.68(19) 2_757 .
O4 Zn3 O8 100.8(2) 2_656 .
O8 Zn3 O8 160.61(7) 2_757 .
Zn3 Zn3 Zn2 108.1(4) 2_757 2_757
O9 Zn3 Zn2 156.42(17) . 2_757
O9 Zn3 Zn2 38.71(14) 2_757 2_757
O4 Zn3 Zn2 67.10(18) 2_656 2_757
O8 Zn3 Zn2 72.12(13) 2_757 2_757
O8 Zn3 Zn2 114.20(14) . 2_757
C2 C1 C6 119.3(5) . .
C2 C1 H1 120.3 . .
C6 C1 H1 120.3 . .
C1 C2 C3 121.2(5) . .
C1 C2 N2 120.9(5) . .
C3 C2 N2 117.8(5) . .
C4 C3 C2 117.9(5) . .
C4 C3 H3 121.0 . .
C2 C3 H3 121.0 . .
C3 C4 C5 122.5(5) . .
C3 C4 N4 118.5(5) . .
C5 C4 N4 119.0(5) . .
C6 C5 C4 117.2(5) . .
C6 C5 H5 121.4 . .
C4 C5 H5 121.4 . .
C1 C6 C5 121.7(5) . .
C1 C6 N6 119.7(5) . .
C5 C6 N6 118.6(5) . .
N1 C7 N2 111.0(5) . .
N1 C7 H7 124.5 . .
N2 C7 H7 124.5 . .
C9 C8 N1 109.7(5) . .
C9 C8 H8 125.2 . .
N1 C8 H8 125.2 . .
C8 C9 N2 105.9(5) . .
C8 C9 H9 127.1 . .
N2 C9 H9 127.1 . .
C11 C10 N6 107.1(6) . .
C11 C10 H10 126.5 . .
N6 C10 H10 126.5 . .
C10 C11 N5 109.2(5) . .
C10 C11 H11 125.4 . .
N5 C11 H11 125.4 . .
N5 C12 N6 111.0(5) . .
N5 C12 H12 124.5 . .
N6 C12 H12 124.5 . .
C14 C13 N4 107.3(5) . .
C14 C13 H13 126.4 . .
N4 C13 H13 126.4 . .
C13 C14 N3 108.6(5) . .
C13 C14 H14 125.7 . .
N3 C14 H14 125.7 . .
N3 C15 N4 110.9(5) . .
N3 C15 H15 124.6 . .
N4 C15 H15 124.6 . .
O2 C16 O1 122.8(7) . .
O2 C16 C23 120.3(7) . .
O1 C16 C23 116.7(7) . .
O3 C17 O4 125.4(7) . .
O3 C17 C20 115.6(7) . .
O4 C17 C20 119.0(7) . .
C19 C18 C23 121.1(8) . .
C19 C18 H18 119.4 . .
C23 C18 H18 119.4 . .
C18 C19 C20 122.0(7) . .
C18 C19 N8 114.1(9) . .
C20 C19 N8 121.8(9) . .
C18 C19 H19A 119.0 . .
C20 C19 H19A 118.9 . .
N8 C19 H19A 15.1 . .
C19 C20 C21 117.9(7) . .
C19 C20 C17 122.6(7) . .
C21 C20 C17 119.4(7) . .
C20 C21 C22 118.7(8) . .
C20 C21 H21 120.6 . .
C22 C21 H21 120.6 . .
C23 C22 C21 122.2(8) . .
C23 C22 N8' 124.9(9) . .
C21 C22 N8' 111.0(10) . .
C23 C22 H22A 119.0 . .
C21 C22 H22A 118.9 . .
N8' C22 H22A 15.3 . .
C22 C23 C18 117.9(7) . .
C22 C23 C16 120.9(7) . .
C18 C23 C16 121.2(7) . .
O6 C24 O5 124.4(6) . .
O6 C24 C25 121.8(5) . .
O5 C24 C25 113.8(5) . .
C27 C25 C26 119.7(5) 2_786 .
C27 C25 C24 120.3(5) 2_786 .
C26 C25 C24 120.0(5) . .
C25 C26 C27 119.2(6) . .
C25 C26 N7 127.2(8) . .
C27 C26 N7 113.4(8) . .
C25 C26 H26A 120.4 . .
C27 C26 H26A 120.4 . .
N7 C26 H26A 8.2 . .
C25 C27 C26 121.1(5) 2_786 .
C25 C27 H27 119.5 2_786 .
C26 C27 H27 119.5 . .
O8 C28 O7 124.6(5) . .
O8 C28 C30 119.1(5) . .
O7 C28 C30 116.3(5) . .
C31 C29 C30 122.1(5) 2_657 .
C31 C29 H29 119.0 2_657 .
C30 C29 H29 119.0 . .
C31 C30 C29 118.8(5) . .
C31 C30 C28 121.2(5) . .
C29 C30 C28 119.5(5) . .
C29 C31 C30 119.1(5) 2_657 .
C29 C31 N9 118.8(8) 2_657 .
C30 C31 N9 122.0(8) . .
C29 C31 H31A 120.4 2_657 .
C30 C31 H31A 120.5 . .
N9 C31 H31A 3.8 . .
C7 N1 C8 106.0(5) . .
C7 N1 Zn1 131.6(4) . .
C8 N1 Zn1 122.4(4) . .
C7 N2 C9 107.4(5) . .
C7 N2 C2 126.4(5) . .
C9 N2 C2 126.1(5) . .
C15 N3 C14 105.8(5) . .
C15 N3 Zn1 125.8(4) . 1_655
C14 N3 Zn1 126.4(4) . 1_655
C15 N4 C13 107.4(5) . .
C15 N4 C4 126.6(5) . .
C13 N4 C4 126.0(5) . .
C12 N5 C11 105.7(5) . .
C12 N5 Zn2 128.5(4) . .
C11 N5 Zn2 125.4(4) . .
C12 N6 C10 106.9(5) . .
C12 N6 C6 126.6(5) . .
C10 N6 C6 126.5(5) . .
C19 N8 H19A 26.1 . .
C19 N8 H8A 103.6 . .
H19A N8 H8A 113.5 . .
C19 N8 H8C 111.1 . .
H19A N8 H8C 85.0 . .
H8A N8 H8C 109.5 . .
C22 N8' H22A 25.7 . .
C22 N8' H8'A 112.7 . .
H22A N8' H8'A 130.1 . .
C22 N8' H8'B 105.5 . .
H22A N8' H8'B 81.0 . .
H8'A N8' H8'B 109.5 . .
C31 N9 H31A 8.3 . .
C31 N9 H9A 110.8 . .
H31A N9 H9A 118.5 . .
C31 N9 H9B 108.0 . .
H31A N9 H9B 101.6 . .
H9A N9 H9B 109.5 . .
C16 O1 Zn1 108.8(5) . .
C17 O3 Zn2 116.9(5) . 1_454
C17 O4 Zn3 135.5(5) . 2_656
C24 O5 Zn1 117.0(4) . .
C28 O7 Zn2 122.4(4) . .
C28 O8 Zn3 131.5(4) . 2_757
C28 O8 Zn3 136.6(4) . .
Zn3 O8 Zn3 19.39(7) 2_757 .
Zn2 O9 Zn3 119.0(2) . .
Zn2 O9 Zn3 101.4(2) . 2_757
Zn3 O9 Zn3 22.04(8) . 2_757
Zn2 O9 H9D 120.5 . .
Zn3 O9 H9D 120.4 . .
Zn3 O9 H9D 136.0 2_757 .
C26 N7 H26A 16.0 . .
C26 N7 H7A 110.2 . .
H26A N7 H7A 114.2 . .
C26 N7 H7B 108.1 . .
H26A N7 H7B 92.4 . .
H7A N7 H7B 109.5 . .

loop_
_geom_bond_atom_site_label_1
_geom_bond_atom_site_label_2
_geom_bond_distance
_geom_bond_site_symmetry_2
Zn1 O5 1.934(4) .
Zn1 O1 1.962(5) .
Zn1 N3 2.001(5) 1_455
Zn1 N1 2.033(5) .
Zn2 O9 1.906(4) .
Zn2 O3 1.927(6) 1_656
Zn2 O7 1.943(4) .
Zn2 N5 2.004(5) .
Zn2 Zn3 2.989(2) 2_757
Zn3 Zn3 0.742(2) 2_757
Zn3 O9 1.918(4) .
Zn3 O9 1.957(5) 2_757
Zn3 O4 2.141(6) 2_656
Zn3 O8 2.195(5) 2_757
Zn3 O8 2.207(5) .
Zn3 Zn2 2.989(2) 2_757
C1 C2 1.366(8) .
C1 C6 1.375(8) .
C1 H1 0.9300 .
C2 C3 1.400(7) .
C2 N2 1.420(7) .
C3 C4 1.366(8) .
C3 H3 0.9300 .
C4 C5 1.394(8) .
C4 N4 1.442(6) .
C5 C6 1.386(8) .
C5 H5 0.9300 .
C6 N6 1.434(7) .
C7 N1 1.312(7) .
C7 N2 1.353(7) .
C7 H7 0.9300 .
C8 C9 1.357(9) .
C8 N1 1.377(8) .
C8 H8 0.9300 .
C9 N2 1.371(8) .
C9 H9 0.9300 .
C10 C11 1.328(9) .
C10 N6 1.364(8) .
C10 H10 0.9300 .
C11 N5 1.380(8) .
C11 H11 0.9300 .
C12 N5 1.310(7) .
C12 N6 1.338(7) .
C12 H12 0.9300 .
C13 C14 1.348(9) .
C13 N4 1.355(8) .
C13 H13 0.9300 .
C14 N3 1.397(8) .
C14 H14 0.9300 .
C15 N3 1.313(7) .
C15 N4 1.355(7) .
C15 H15 0.9300 .
C16 O2 1.223(9) .
C16 O1 1.260(9) .
C16 C23 1.506(10) .
C17 O3 1.221(9) .
C17 O4 1.261(9) .
C17 C20 1.509(10) .
C18 C19 1.358(12) .
C18 C23 1.383(11) .
C18 H18 0.9300 .
C19 C20 1.383(11) .
C19 N8 1.438(9) .
C19 H19A 0.9600 .
C20 C21 1.391(11) .
C21 C22 1.415(12) .
C21 H21 0.9300 .
C22 C23 1.356(12) .
C22 N8' 1.451(15) .
C22 H22A 0.9601 .
C24 O6 1.216(7) .
C24 O5 1.286(7) .
C24 C25 1.514(8) .
C25 C27 1.381(8) 2_786
C25 C26 1.387(8) .
C26 C27 1.396(9) .
C26 N7 1.429(15) .
C26 H26A 0.9600 .
C27 C25 1.381(8) 2_786
C27 H27 0.9300 .
C28 O8 1.237(8) .
C28 O7 1.279(7) .
C28 C30 1.491(8) .
C29 C31 1.393(8) 2_657
C29 C30 1.398(9) .
C29 H29 0.9300 .
C30 C31 1.398(8) .
C31 C29 1.393(8) 2_657
C31 N9 1.392(14) .
C31 H31A 0.9600 .
N3 Zn1 2.001(5) 1_655
N8 H19A 0.5690 .
N8 H8A 0.8900 .
N8 H8C 0.8901 .
N8' H22A 0.5832 .
N8' H8'A 0.8899 .
N8' H8'B 0.8900 .
N9 H31A 0.4386 .
N9 H9A 0.8900 .
N9 H9B 0.8900 .
O3 Zn2 1.927(5) 1_454
O4 Zn3 2.141(6) 2_656
O8 Zn3 2.195(5) 2_757
O9 Zn3 1.957(5) 2_757
O9 H9D 0.9600 .
N7 H26A 0.4976 .
N7 H7A 0.8899 .
N7 H7B 0.8901 .

loop_
_geom_torsion_atom_site_label_1
_geom_torsion_atom_site_label_2
_geom_torsion_atom_site_label_3
_geom_torsion_atom_site_label_4
_geom_torsion
_geom_torsion_site_symmetry_1
_geom_torsion_site_symmetry_4
C6 C1 C2 C3 -2.9(9) . .
C6 C1 C2 N2 -179.6(5) . .
C1 C2 C3 C4 1.5(9) . .
N2 C2 C3 C4 178.3(5) . .
C2 C3 C4 C5 0.7(9) . .
C2 C3 C4 N4 -179.4(5) . .
C3 C4 C5 C6 -1.4(9) . .
N4 C4 C5 C6 178.7(5) . .
C2 C1 C6 C5 2.1(9) . .
C2 C1 C6 N6 -176.7(5) . .
C4 C5 C6 C1 0.0(9) . .
C4 C5 C6 N6 178.9(5) . .
N1 C8 C9 N2 0.0(7) . .
N6 C10 C11 N5 1.3(8) . .
N4 C13 C14 N3 -2.9(8) . .
C23 C18 C19 C20 2.1(14) . .
C23 C18 C19 N8 -161.6(11) . .
C18 C19 C20 C21 0.2(13) . .
N8 C19 C20 C21 162.6(11) . .
C18 C19 C20 C17 176.9(8) . .
N8 C19 C20 C17 -20.6(14) . .
O3 C17 C20 C19 11.3(11) . .
O4 C17 C20 C19 -170.8(8) . .
O3 C17 C20 C21 -172.0(8) . .
O4 C17 C20 C21 5.9(11) . .
C19 C20 C21 C22 -2.4(13) . .
C17 C20 C21 C22 -179.3(8) . .
C20 C21 C22 C23 2.6(16) . .
C20 C21 C22 N8' -162.4(10) . .
C21 C22 C23 C18 -0.4(16) . .
N8' C22 C23 C18 162.4(11) . .
C21 C22 C23 C16 176.7(9) . .
N8' C22 C23 C16 -20.4(17) . .
C19 C18 C23 C22 -2.0(14) . .
C19 C18 C23 C16 -179.1(8) . .
O2 C16 C23 C22 4.9(13) . .
O1 C16 C23 C22 -170.3(9) . .
O2 C16 C23 C18 -178.1(9) . .
O1 C16 C23 C18 6.7(12) . .
O6 C24 C25 C27 174.3(6) . 2_786
O5 C24 C25 C27 -3.2(9) . 2_786
O6 C24 C25 C26 -7.5(10) . .
O5 C24 C25 C26 175.1(6) . .
C27 C25 C26 C27 -0.2(11) 2_786 .
C24 C25 C26 C27 -178.5(6) . .
C27 C25 C26 N7 -174.5(10) 2_786 .
C24 C25 C26 N7 7.2(13) . .
C25 C26 C27 C25 0.2(11) . 2_786
N7 C26 C27 C25 175.3(9) . 2_786
C31 C29 C30 C31 1.2(11) 2_657 .
C31 C29 C30 C28 173.9(6) 2_657 .
O8 C28 C30 C31 0.3(10) . .
O7 C28 C30 C31 -180.0(6) . .
O8 C28 C30 C29 -172.2(6) . .
O7 C28 C30 C29 7.5(9) . .
C29 C30 C31 C29 -1.2(11) . 2_657
C28 C30 C31 C29 -173.7(6) . 2_657
C29 C30 C31 N9 174.8(10) . .
C28 C30 C31 N9 2.2(13) . .
N2 C7 N1 C8 0.4(7) . .
N2 C7 N1 Zn1 -179.9(4) . .
C9 C8 N1 C7 -0.2(7) . .
C9 C8 N1 Zn1 180.0(4) . .
O5 Zn1 N1 C7 -156.7(6) . .
O1 Zn1 N1 C7 -43.6(6) . .
N3 Zn1 N1 C7 78.3(6) 1_455 .
O5 Zn1 N1 C8 23.0(5) . .
O1 Zn1 N1 C8 136.1(4) . .
N3 Zn1 N1 C8 -102.0(5) 1_455 .
N1 C7 N2 C9 -0.3(7) . .
N1 C7 N2 C2 -176.7(5) . .
C8 C9 N2 C7 0.2(7) . .
C8 C9 N2 C2 176.6(5) . .
C1 C2 N2 C7 -42.8(8) . .
C3 C2 N2 C7 140.4(6) . .
C1 C2 N2 C9 141.5(6) . .
C3 C2 N2 C9 -35.3(8) . .
N4 C15 N3 C14 -0.8(7) . .
N4 C15 N3 Zn1 163.7(4) . 1_655
C13 C14 N3 C15 2.3(8) . .
C13 C14 N3 Zn1 -162.1(5) . 1_655
N3 C15 N4 C13 -0.9(7) . .
N3 C15 N4 C4 178.0(5) . .
C14 C13 N4 C15 2.3(8) . .
C14 C13 N4 C4 -176.6(6) . .
C3 C4 N4 C15 -44.1(8) . .
C5 C4 N4 C15 135.9(6) . .
C3 C4 N4 C13 134.6(6) . .
C5 C4 N4 C13 -45.4(8) . .
N6 C12 N5 C11 -0.6(8) . .
N6 C12 N5 Zn2 -174.1(4) . .
C10 C11 N5 C12 -0.4(8) . .
C10 C11 N5 Zn2 173.3(5) . .
O9 Zn2 N5 C12 -112.1(6) . .
O3 Zn2 N5 C12 13.1(7) 1_656 .
O7 Zn2 N5 C12 133.6(6) . .
Zn3 Zn2 N5 C12 -112.0(7) 2_757 .
O9 Zn2 N5 C11 75.6(6) . .
O3 Zn2 N5 C11 -159.1(6) 1_656 .
O7 Zn2 N5 C11 -38.7(6) . .
Zn3 Zn2 N5 C11 75.7(8) 2_757 .
N5 C12 N6 C10 1.4(8) . .
N5 C12 N6 C6 -177.6(6) . .
C11 C10 N6 C12 -1.6(8) . .
C11 C10 N6 C6 177.4(6) . .
C1 C6 N6 C12 -144.5(6) . .
C5 C6 N6 C12 36.5(9) . .
C1 C6 N6 C10 36.6(9) . .
C5 C6 N6 C10 -142.3(6) . .
O2 C16 O1 Zn1 -2.4(10) . .
C23 C16 O1 Zn1 172.7(5) . .
O5 Zn1 O1 C16 151.2(5) . .
N3 Zn1 O1 C16 -77.1(5) 1_455 .
N1 Zn1 O1 C16 44.7(6) . .
O4 C17 O3 Zn2 13.2(11) . 1_454
C20 C17 O3 Zn2 -169.1(5) . 1_454
O3 C17 O4 Zn3 12.5(13) . 2_656
C20 C17 O4 Zn3 -165.2(5) . 2_656
O6 C24 O5 Zn1 2.6(9) . .
C25 C24 O5 Zn1 -179.9(4) . .
O1 Zn1 O5 C24 72.1(5) . .
N3 Zn1 O5 C24 -48.6(5) 1_455 .
N1 Zn1 O5 C24 -157.9(5) . .
O8 C28 O7 Zn2 19.8(10) . .
C30 C28 O7 Zn2 -159.9(4) . .
O9 Zn2 O7 C28 20.6(5) . .
O3 Zn2 O7 C28 -103.6(5) 1_656 .
N5 Zn2 O7 C28 146.3(5) . .
Zn3 Zn2 O7 C28 -15.7(5) 2_757 .
O7 C28 O8 Zn3 -9.5(11) . 2_757
C30 C28 O8 Zn3 170.2(4) . 2_757
O7 C28 O8 Zn3 -35.7(11) . .
C30 C28 O8 Zn3 144.0(5) . .
Zn3 Zn3 O8 C28 84.2(8) 2_757 .
O9 Zn3 O8 C28 2.1(7) . .
O9 Zn3 O8 C28 160.4(7) 2_757 .
O4 Zn3 O8 C28 -100.9(7) 2_656 .
O8 Zn3 O8 C28 84.2(8) 2_757 .
Zn2 Zn3 O8 C28 -170.5(7) 2_757 .
O9 Zn3 O8 Zn3 -82.1(3) . 2_757
O9 Zn3 O8 Zn3 76.2(3) 2_757 2_757
O4 Zn3 O8 Zn3 174.9(4) 2_656 2_757
O8 Zn3 O8 Zn3 0.0 2_757 2_757
Zn2 Zn3 O8 Zn3 105.2(4) 2_757 2_757
O3 Zn2 O9 Zn3 73.8(3) 1_656 .
O7 Zn2 O9 Zn3 -53.0(3) . .
N5 Zn2 O9 Zn3 -165.9(2) . .
Zn3 Zn2 O9 Zn3 14.10(15) 2_757 .
O3 Zn2 O9 Zn3 59.7(3) 1_656 2_757
O7 Zn2 O9 Zn3 -67.1(2) . 2_757
N5 Zn2 O9 Zn3 179.95(19) . 2_757
Zn3 Zn3 O9 Zn2 -39.5(4) 2_757 .
O9 Zn3 O9 Zn2 -39.5(4) 2_757 .
O4 Zn3 O9 Zn2 140.7(3) 2_656 .
O8 Zn3 O9 Zn2 -120.8(3) 2_757 .
O8 Zn3 O9 Zn2 40.0(3) . .
Zn2 Zn3 O9 Zn2 -157.0(2) 2_757 .
O9 Zn3 O9 Zn3 0.003(2) 2_757 2_757
O4 Zn3 O9 Zn3 -179.7(5) 2_656 2_757
O8 Zn3 O9 Zn3 -81.3(4) 2_757 2_757
O8 Zn3 O9 Zn3 79.5(4) . 2_757
Zn2 Zn3 O9 Zn3 -117.4(6) 2_757 2_757
